data_7005832
loop_
_publ_author_name
'Adams, Christopher J.'
'Anderson, Kirsty M.'
'Connelly, Neil G.'
'Llamas-Rey, Estefania'
'Orpen, A. Guy'
'Paul, Rowena L.'

_publ_section_title
;
 The effect of micro-CN linkage isomerism and ancillary ligand set on
 directional metal-metal charge-transfer in cyanide-bridged dimanganese
 complexes.
;
_journal_issue 33
_journal_name_full 'Dalton transactions (Cambridge, England : 2003)'
_journal_page_first 3609
_journal_page_last 3622
_journal_paper_doi 10.1039/b705975b
_journal_year 2007
_chemical_formula_sum 'C62 H63 Cl2 F6 Mn2 N3 O6 P4'
_chemical_formula_weight 1364.81
_chemical_name_systematic
;
?
;
_space_group_IT_number 2
_symmetry_cell_setting triclinic
_symmetry_space_group_name_Hall '-P 1'
_symmetry_space_group_name_H-M 'P -1'
_atom_sites_solution_hydrogens geom
_atom_sites_solution_primary direct
_atom_sites_solution_secondary difmap
_audit_creation_method SHELXL-97
_cell_angle_alpha 68.629(3)
_cell_angle_beta 79.220(3)
_cell_angle_gamma 71.517(3)
_cell_formula_units_Z 2
_cell_length_a 13.651(2)
_cell_length_b 14.574(3)
_cell_length_c 18.143(3)
_cell_measurement_reflns_used 74
_cell_measurement_temperature 173(2)
_cell_volume 3177.5(10)
_computing_cell_refinement 'Bruker SMART'
_computing_data_collection 'Bruker SMART'
_computing_data_reduction 'Bruker SAINT'
_computing_molecular_graphics 'Bruker SHELXTL'
_computing_publication_material 'Bruker SHELXTL'
_computing_structure_refinement 'SHELXL-97 (Sheldrick, 1997)'
_computing_structure_solution 'SHELXS-97 (Sheldrick, 1990)'
_diffrn_ambient_temperature 173(2)
_diffrn_measured_fraction_theta_full 0.998
_diffrn_measured_fraction_theta_max 0.998
_diffrn_measurement_device_type 'Siemens CCD area detector'
_diffrn_measurement_method '\w scans with narrow frames'
_diffrn_radiation_monochromator graphite
_diffrn_radiation_source 'fine-focus sealed tube'
_diffrn_radiation_type MoK\a
_diffrn_radiation_wavelength 0.71073
_diffrn_reflns_av_R_equivalents 0.1009
_diffrn_reflns_av_sigmaI/netI 0.1650
_diffrn_reflns_limit_h_max 16
_diffrn_reflns_limit_h_min -16
_diffrn_reflns_limit_k_max 17
_diffrn_reflns_limit_k_min -17
_diffrn_reflns_limit_l_max 21
_diffrn_reflns_limit_l_min -21
_diffrn_reflns_number 27758
_diffrn_reflns_theta_full 25.00
_diffrn_reflns_theta_max 25.00
_diffrn_reflns_theta_min 1.56
_diffrn_standards_decay_% 0
_exptl_absorpt_coefficient_mu 0.652
_exptl_absorpt_correction_T_max 1.000000
_exptl_absorpt_correction_T_min 0.778260
_exptl_absorpt_correction_type multi-scan
_exptl_absorpt_process_details 'SADABS (Sheldrick, 1996)'
_exptl_crystal_colour red
_exptl_crystal_density_diffrn 1.426
_exptl_crystal_density_meas ?
_exptl_crystal_density_method .
_exptl_crystal_description block
_exptl_crystal_F_000 1404
_exptl_crystal_size_max 0.40
_exptl_crystal_size_mid 0.20
_exptl_crystal_size_min 0.20
_refine_diff_density_max 0.637
_refine_diff_density_min -0.677
_refine_diff_density_rms 0.081
_refine_ls_extinction_method none
_refine_ls_goodness_of_fit_ref 1.006
_refine_ls_hydrogen_treatment constr
_refine_ls_matrix_type full
_refine_ls_number_parameters 922
_refine_ls_number_reflns 11185
_refine_ls_number_restraints 0
_refine_ls_restrained_S_all 1.006
_refine_ls_R_factor_all 0.2068
_refine_ls_R_factor_gt 0.0820
_refine_ls_shift/su_max 0.002
_refine_ls_shift/su_mean 0.000
_refine_ls_structure_factor_coef Fsqd
_refine_ls_weighting_details 'calc w=1/[\s^2^(Fo^2^)+(0.0975P)^2^+5.5535P] where P=(Fo^2^+2Fc^2^)/3'
_refine_ls_weighting_scheme calc
_refine_ls_wR_factor_gt 0.1866
_refine_ls_wR_factor_ref 0.2493
_reflns_number_gt 4649
_reflns_number_total 11185
_reflns_threshold_expression >2sigma(I)
_cod_data_source_file b705975b.txt
_cod_data_source_block cis-9[PF6].CH2Cl2
_cod_depositor_comments
;
The following automatic conversions were performed:
'_symmetry_cell_setting' value 'Triclinic' changed to 'triclinic'
according to '/home/saulius/struct/CIF-dictionaries/cif_core.dic'
dictionary named 'cif_core.dic' version 2.4.1 from 2010-06-29.

Automatic conversion script
Id: cif_fix_enum 1527 2010-12-29 10:47:43Z saulius 
;
_cod_original_cell_volume 3177.5(9)
_cod_original_sg_symbol_H-M P-1
_cod_database_code 7005832

loop_
_symmetry_equiv_pos_as_xyz
'x, y, z'
'-x, -y, -z'

loop_
_atom_site_label
_atom_site_type_symbol
_atom_site_fract_x
_atom_site_fract_y
_atom_site_fract_z
_atom_site_U_iso_or_equiv
_atom_site_adp_type
_atom_site_occupancy
_atom_site_symmetry_multiplicity
_atom_site_calc_flag
_atom_site_refinement_flags
_atom_site_disorder_assembly
_atom_site_disorder_group
Mn1 Mn 1.03375(9) -0.26689(13) -0.74232(9) 0.0730(5) Uani 1 1 d . . .
Mn2 Mn 1.41174(8) -0.30620(9) -0.71963(7) 0.0421(4) Uani 1 1 d . A .
C1 C 1.1747(7) -0.2760(6) -0.7296(5) 0.055(2) Uani 1 1 d . . .
N1 N 1.2609(5) -0.2847(5) -0.7242(4) 0.0490(17) Uani 1 1 d . . .
N2 N 1.0292(6) -0.2032(10) -0.8369(5) 0.120(4) Uani 1 1 d . . .
O1 O 1.0174(6) -0.1592(12) -0.9049(6) 0.214(7) Uani 1 1 d . . .
C2 C 1.4232(6) -0.4339(6) -0.6524(5) 0.046(2) Uani 1 1 d . . .
O2 O 1.4316(5) -0.5135(5) -0.6048(4) 0.0736(19) Uani 1 1 d . . .
C3 C 1.5444(7) -0.3275(8) -0.7179(8) 0.095(4) Uani 1 1 d . . .
O3 O 1.6332(5) -0.3472(7) -0.7138(9) 0.210(7) Uani 1 1 d . . .
P1 P 1.36259(16) -0.23176(16) -0.62141(12) 0.0473(6) Uani 1 1 d . A .
P2 P 1.37412(15) -0.12720(16) -0.77800(12) 0.0424(5) Uani 1 1 d . . .
P3 P 1.4451(2) -0.34460(18) -0.83004(15) 0.0730(8) Uani 1 1 d . . .
O4 O 1.4991(6) -0.4493(5) -0.8367(4) 0.103(3) Uani 1 1 d . A .
O5 O 1.4803(9) -0.2684(11) -0.9085(9) 0.071(4) Uani 0.634(6) 1 d P A 1
O6 O 1.3286(6) -0.3488(7) -0.8610(5) 0.058(3) Uani 0.634(6) 1 d P A 1
C4 C 1.5182(9) -0.5454(7) -0.7766(5) 0.066(3) Uani 1 1 d . . .
C5 C 1.6102(8) -0.5804(8) -0.7417(6) 0.073(3) Uani 1 1 d . A .
H5A H 1.6572 -0.5394 -0.7564 0.087 Uiso 1 1 calc R . .
C6 C 1.6327(7) -0.6769(7) -0.6843(6) 0.072(3) Uani 1 1 d . . .
H6A H 1.6951 -0.7018 -0.6587 0.087 Uiso 1 1 calc R A .
C7 C 1.5656(8) -0.7360(7) -0.6647(6) 0.074(3) Uani 1 1 d . A .
H7A H 1.5820 -0.8026 -0.6266 0.088 Uiso 1 1 calc R . .
C8 C 1.4746(8) -0.6988(8) -0.7003(6) 0.069(3) Uani 1 1 d . . .
H8A H 1.4270 -0.7392 -0.6855 0.083 Uiso 1 1 calc R A .
C9 C 1.4509(8) -0.6024(8) -0.7578(5) 0.066(3) Uani 1 1 d . A .
H9A H 1.3884 -0.5773 -0.7833 0.079 Uiso 1 1 calc R . .
C10 C 1.5572(10) -0.2908(10) -0.9695(9) 0.059(4) Uani 0.634(6) 1 d P A 1
C11 C 1.652(2) -0.328(2) -0.9477(19) 0.088(9) Uani 0.634(6) 1 d P A 1
H11A H 1.6674 -0.3367 -0.8960 0.105 Uiso 0.634(6) 1 calc PR A 1
C12 C 1.7322(14) -0.353(2) -1.0063(13) 0.123(10) Uani 0.634(6) 1 d P A 1
H12A H 1.7992 -0.3929 -0.9897 0.147 Uiso 0.634(6) 1 calc PR A 1
C13 C 1.718(3) -0.326(2) -1.077(2) 0.14(2) Uani 0.634(6) 1 d P A 1
H13A H 1.7756 -0.3320 -1.1159 0.169 Uiso 0.634(6) 1 calc PR A 1
C14 C 1.6133(14) -0.2849(13) -1.1009(9) 0.081(5) Uani 0.634(6) 1 d P A 1
H14A H 1.5994 -0.2717 -1.1538 0.098 Uiso 0.634(6) 1 calc PR A 1
C15 C 1.5355(12) -0.2659(11) -1.0456(9) 0.070(4) Uani 0.634(6) 1 d P A 1
H15A H 1.4661 -0.2352 -1.0599 0.084 Uiso 0.634(6) 1 calc PR A 1
C16 C 1.3190(8) -0.3420(8) -0.9372(5) 0.057(4) Uani 0.634(6) 1 d PG A 1
C17 C 1.3642(7) -0.4250(7) -0.9644(6) 0.069(4) Uani 0.634(6) 1 d PG A 1
H17A H 1.4048 -0.4871 -0.9309 0.083 Uiso 0.634(6) 1 calc PR A 1
C18 C 1.3498(9) -0.4172(9) -1.0405(6) 0.074(5) Uani 0.634(6) 1 d PG A 1
H18A H 1.3807 -0.4739 -1.0591 0.089 Uiso 0.634(6) 1 calc PR A 1
C19 C 1.2904(10) -0.3264(11) -1.0895(5) 0.093(8) Uani 0.634(6) 1 d PG A 1
H19A H 1.2806 -0.3210 -1.1416 0.112 Uiso 0.634(6) 1 calc PR A 1
C20 C 1.2453(9) -0.2434(8) -1.0624(8) 0.099(10) Uani 0.634(6) 1 d PG A 1
H20A H 1.2046 -0.1813 -1.0959 0.118 Uiso 0.634(6) 1 calc PR A 1
C21 C 1.2596(9) -0.2512(7) -0.9863(8) 0.072(6) Uani 0.634(6) 1 d PG A 1
H21A H 1.2287 -0.1945 -0.9677 0.087 Uiso 0.634(6) 1 calc PR A 1
C22 C 1.4739(6) -0.0613(7) -0.7836(6) 0.034(5) Uani 0.50 1 d PG B 1
C23 C 1.5795(7) -0.1094(6) -0.7811(4) 0.059(5) Uani 0.50 1 d PG B 1
H23 H 1.6044 -0.1803 -0.7748 0.071 Uiso 0.50 1 calc PR B 1
C24 C 1.6486(7) -0.0538(8) -0.7879(8) 0.072(6) Uani 0.50 1 d PG B 1
H24 H 1.7208 -0.0866 -0.7863 0.086 Uiso 0.50 1 calc PR B 1
C25 C 1.6121(9) 0.0500(8) -0.7972(7) 0.086(9) Uani 0.50 1 d PG B 1
H25 H 1.6593 0.0880 -0.8018 0.104 Uiso 0.50 1 calc PR B 1
C26 C 1.5065(10) 0.0981(6) -0.7996(6) 0.087(7) Uani 0.50 1 d PG B 1
H26 H 1.4815 0.1690 -0.8059 0.104 Uiso 0.50 1 calc PR B 1
C27 C 1.4374(8) 0.0424(7) -0.7928(8) 0.061(5) Uani 0.50 1 d PG B 1
H27 H 1.3652 0.0753 -0.7945 0.073 Uiso 0.50 1 calc PR B 1
O5' O 1.5910(10) -0.3474(7) -0.8538(8) 0.047(4) Uani 0.366(6) 1 d PG A 2
C10' C 1.6436(18) -0.3493(12) -0.9281(9) 0.051(14) Uani 0.366(6) 1 d PG A 2
C11' C 1.6684(17) -0.2617(11) -0.9814(11) 0.064(9) Uani 0.366(6) 1 d PG A 2
H11B H 1.6579 -0.2039 -0.9653 0.077 Uiso 0.366(6) 1 calc PR A 2
C12' C 1.7088(19) -0.2587(14) -1.0582(10) 0.084(12) Uani 0.366(6) 1 d PG A 2
H12B H 1.7258 -0.1988 -1.0947 0.100 Uiso 0.366(6) 1 calc PR A 2
C13' C 1.724(2) -0.3433(18) -1.0818(9) 0.056(16) Uani 0.366(6) 1 d PG A 2
H13B H 1.7518 -0.3412 -1.1343 0.068 Uiso 0.366(6) 1 calc PR A 2
C14' C 1.6993(16) -0.4309(14) -1.0285(12) 0.092(11) Uani 0.366(6) 1 d PG A 2
H14B H 1.7099 -0.4887 -1.0446 0.111 Uiso 0.366(6) 1 calc PR A 2
C15' C 1.6590(16) -0.4339(10) -0.9517(11) 0.074(9) Uani 0.366(6) 1 d PG A 2
H15B H 1.6420 -0.4937 -0.9153 0.089 Uiso 0.366(6) 1 calc PR A 2
O6' O 1.4216(16) -0.2664(14) -0.9059(11) 0.043(5) Uani 0.366(6) 1 d P A 2
C16' C 1.3674(12) -0.2782(13) -0.9585(7) 0.036(5) Uani 0.366(6) 1 d PG A 2
C17' C 1.4194(10) -0.3006(14) -1.0261(9) 0.064(8) Uani 0.366(6) 1 d PG A 2
H17B H 1.4926 -0.3141 -1.0341 0.077 Uiso 0.366(6) 1 calc PR A 2
C18' C 1.3640(14) -0.3033(16) -1.0819(8) 0.067(8) Uani 0.366(6) 1 d PG A 2
H18B H 1.3995 -0.3186 -1.1281 0.080 Uiso 0.366(6) 1 calc PR A 2
C19' C 1.2568(14) -0.2836(19) -1.0702(11) 0.060(11) Uani 0.366(6) 1 d PG A 2
H19B H 1.2190 -0.2854 -1.1084 0.072 Uiso 0.366(6) 1 calc PR A 2
C20' C 1.2049(10) -0.261(2) -1.0026(13) 0.130(19) Uani 0.366(6) 1 d PG A 2
H20B H 1.1316 -0.2477 -0.9946 0.156 Uiso 0.366(6) 1 calc PR A 2
C21' C 1.2602(12) -0.2585(17) -0.9468(10) 0.112(17) Uani 0.366(6) 1 d PG A 2
H21B H 1.2247 -0.2431 -0.9006 0.134 Uiso 0.366(6) 1 calc PR A 2
C28 C 1.2746(9) -0.0366(8) -0.8534(7) 0.041(6) Uani 0.50 1 d PG B 1
C29 C 1.2569(9) 0.0687(8) -0.8748(8) 0.059(5) Uani 0.50 1 d PG B 1
H29A H 1.2996 0.0957 -0.8572 0.071 Uiso 0.50 1 calc PR B 1
C30 C 1.1769(9) 0.1346(7) -0.9219(8) 0.084(7) Uani 0.50 1 d PG B 1
H30A H 1.1648 0.2066 -0.9365 0.100 Uiso 0.50 1 calc PR B 1
C31 C 1.1145(8) 0.0951(9) -0.9476(7) 0.058(5) Uani 0.50 1 d PG B 1
H31A H 1.0598 0.1401 -0.9798 0.069 Uiso 0.50 1 calc PR B 1
C32 C 1.1321(10) -0.0102(10) -0.9263(8) 0.080(8) Uani 0.50 1 d PG B 1
H32A H 1.0895 -0.0372 -0.9439 0.096 Uiso 0.50 1 calc PR B 1
C33 C 1.2122(11) -0.0761(7) -0.8792(8) 0.055(5) Uani 0.50 1 d PG B 1
H33A H 1.2242 -0.1481 -0.8646 0.066 Uiso 0.50 1 calc PR B 1
C22' C 1.4776(7) -0.0680(10) -0.8140(6) 0.037(5) Uani 0.50 1 d PG B 4
C23' C 1.5402(9) -0.0835(9) -0.8807(6) 0.061(5) Uani 0.50 1 d PG B 4
H23B H 1.5256 -0.1224 -0.9073 0.073 Uiso 0.50 1 calc PR B 4
C24' C 1.6241(8) -0.0421(10) -0.9083(6) 0.066(5) Uani 0.50 1 d PG B 4
H24B H 1.6669 -0.0526 -0.9538 0.080 Uiso 0.50 1 calc PR B 4
C25' C 1.6455(8) 0.0148(10) -0.8692(8) 0.081(6) Uani 0.50 1 d PG B 4
H25B H 1.7029 0.0431 -0.8881 0.097 Uiso 0.50 1 calc PR B 4
C26' C 1.5829(11) 0.0303(10) -0.8026(8) 0.070(7) Uani 0.50 1 d PG B 4
H26B H 1.5975 0.0691 -0.7759 0.084 Uiso 0.50 1 calc PR B 4
C27' C 1.4990(9) -0.0112(10) -0.7750(6) 0.061(6) Uani 0.50 1 d PG B 4
H27B H 1.4562 -0.0006 -0.7295 0.073 Uiso 0.50 1 calc PR B 4
C28' C 1.3123(12) -0.0575(10) -0.8636(6) 0.060(8) Uani 0.50 1 d PG B 2
C29' C 1.3728(9) -0.0451(11) -0.9354(8) 0.074(6) Uani 0.50 1 d PG B 2
H29' H 1.4460 -0.0722 -0.9358 0.088 Uiso 0.50 1 calc PR B 2
C30' C 1.3263(12) 0.0070(11) -1.0065(6) 0.088(7) Uani 0.50 1 d PG B 2
H30' H 1.3677 0.0155 -1.0556 0.106 Uiso 0.50 1 calc PR B 2
C31' C 1.2193(13) 0.0467(10) -1.0059(8) 0.099(8) Uani 0.50 1 d PG B 2
H31' H 1.1875 0.0822 -1.0545 0.118 Uiso 0.50 1 calc PR B 2
C32' C 1.1587(9) 0.0342(12) -0.9341(11) 0.080(8) Uani 0.50 1 d PG B 2
H32' H 1.0856 0.0614 -0.9337 0.096 Uiso 0.50 1 calc PR B 2
C33' C 1.2052(12) -0.0178(11) -0.8630(8) 0.067(6) Uani 0.50 1 d PG B 2
H33' H 1.1639 -0.0263 -0.8139 0.080 Uiso 0.50 1 calc PR B 2
C34 C 1.2720(6) -0.2723(7) -0.5383(5) 0.054(2) Uani 1 1 d . . .
C35 C 1.1794(7) -0.2057(8) -0.5221(5) 0.070(3) Uani 1 1 d . B .
H35A H 1.1630 -0.1359 -0.5546 0.085 Uiso 1 1 calc R . .
C36 C 1.1095(8) -0.2401(10) -0.4583(7) 0.089(3) Uani 1 1 d . . .
H36A H 1.0458 -0.1941 -0.4479 0.107 Uiso 1 1 calc R B .
C37 C 1.1348(10) -0.3426(11) -0.4105(6) 0.093(4) Uani 1 1 d . B .
H37A H 1.0877 -0.3670 -0.3675 0.112 Uiso 1 1 calc R . .
C38 C 1.2281(10) -0.4088(9) -0.4254(6) 0.098(4) Uani 1 1 d . . .
H38A H 1.2459 -0.4784 -0.3921 0.117 Uiso 1 1 calc R B .
C39 C 1.2959(8) -0.3733(8) -0.4891(5) 0.080(3) Uani 1 1 d . B .
H39A H 1.3599 -0.4192 -0.4991 0.096 Uiso 1 1 calc R . .
C40 C 1.4603(8) -0.2112(8) -0.5783(5) 0.064(3) Uani 1 1 d . . .
C41 C 1.4591(9) -0.1187(10) -0.5752(6) 0.096(4) Uani 1 1 d . B .
H41A H 1.4030 -0.0603 -0.5944 0.115 Uiso 1 1 calc R . .
C42' C 1.5401(14) -0.1100(17) -0.5441(10) 0.150(9) Uani 1 1 d . . .
H42A H 1.5415 -0.0445 -0.5457 0.180 Uiso 1 1 calc R B .
C42 C 0.9837(6) -0.1533(8) -0.7061(5) 0.063(3) Uani 1 1 d . . .
N3 N 0.9484(6) -0.0821(7) -0.6865(5) 0.073(2) Uani 1 1 d . . .
C43 C 1.6147(16) -0.191(2) -0.5125(8) 0.168(11) Uani 1 1 d . B .
H43A H 1.6671 -0.1829 -0.4893 0.201 Uiso 1 1 calc R . .
C44 C 1.6191(11) -0.2852(13) -0.5121(8) 0.160(8) Uani 1 1 d . . .
H44A H 1.6732 -0.3433 -0.4885 0.192 Uiso 1 1 calc R B .
C45 C 1.5423(10) -0.2947(10) -0.5471(7) 0.119(5) Uani 1 1 d . B .
H45A H 1.5459 -0.3596 -0.5498 0.143 Uiso 1 1 calc R . .
C46 C 0.9913(12) -0.3683(11) -0.6308(7) 0.111(5) Uani 1 1 d . . .
C47 C 1.0718(9) -0.4282(9) -0.6683(7) 0.086(3) Uani 1 1 d . . .
C48 C 1.0391(7) -0.4172(9) -0.7409(6) 0.083(3) Uani 1 1 d . . .
C49 C 0.9370(7) -0.3530(10) -0.7476(9) 0.129(6) Uani 1 1 d . . .
C50 C 0.9069(9) -0.3228(13) -0.6816(12) 0.162(8) Uani 1 1 d . . .
C51 C 0.9928(16) -0.3591(13) -0.5512(8) 0.212(10) Uani 1 1 d . . .
H51A H 0.9549 -0.4040 -0.5107 0.318 Uiso 1 1 calc R . .
H51B H 0.9599 -0.2880 -0.5531 0.318 Uiso 1 1 calc R . .
H51C H 1.0647 -0.3791 -0.5380 0.318 Uiso 1 1 calc R . .
C52 C 1.1741(10) -0.4960(9) -0.6364(7) 0.118(5) Uani 1 1 d . . .
H52A H 1.1694 -0.5665 -0.6106 0.177 Uiso 1 1 calc R . .
H52B H 1.1908 -0.4719 -0.5976 0.177 Uiso 1 1 calc R . .
H52C H 1.2285 -0.4936 -0.6801 0.177 Uiso 1 1 calc R . .
C53 C 1.1021(7) -0.4698(8) -0.7996(6) 0.093(4) Uani 1 1 d . . .
H53A H 1.1006 -0.5416 -0.7800 0.140 Uiso 1 1 calc R . .
H53B H 1.1739 -0.4665 -0.8056 0.140 Uiso 1 1 calc R . .
H53C H 1.0724 -0.4354 -0.8511 0.140 Uiso 1 1 calc R . .
C54 C 0.8715(10) -0.3265(13) -0.8153(12) 0.219(11) Uani 1 1 d . . .
H54A H 0.8268 -0.3726 -0.8001 0.328 Uiso 1 1 calc R . .
H54B H 0.9168 -0.3343 -0.8627 0.328 Uiso 1 1 calc R . .
H54C H 0.8285 -0.2556 -0.8270 0.328 Uiso 1 1 calc R . .
C55 C 0.8017(10) -0.2594(19) -0.6603(19) 0.40(2) Uani 1 1 d . . .
H55A H 0.7541 -0.3028 -0.6383 0.598 Uiso 1 1 calc R . .
H55B H 0.7749 -0.2037 -0.7080 0.598 Uiso 1 1 calc R . .
H55C H 0.8077 -0.2307 -0.6207 0.598 Uiso 1 1 calc R . .
C56 C 0.8970(7) 0.0154(8) -0.6704(7) 0.073(3) Uani 1 1 d . . .
C57 C 0.925(2) 0.0977(13) -0.7285(13) 0.309(19) Uani 1 1 d . . .
H57A H 0.8922 0.1598 -0.7140 0.463 Uiso 1 1 calc R . .
H57B H 0.9020 0.1069 -0.7794 0.463 Uiso 1 1 calc R . .
H57C H 1.0005 0.0848 -0.7332 0.463 Uiso 1 1 calc R . .
C58 C 0.920(2) 0.0048(13) -0.5940(12) 0.278(15) Uani 1 1 d . . .
H58A H 0.8811 0.0669 -0.5809 0.416 Uiso 1 1 calc R . .
H58B H 0.9941 -0.0055 -0.5938 0.416 Uiso 1 1 calc R . .
H58C H 0.8992 -0.0543 -0.5545 0.416 Uiso 1 1 calc R . .
C59 C 0.7893(11) 0.0264(18) -0.663(2) 0.40(3) Uani 1 1 d . . .
H59A H 0.7531 0.0792 -0.6380 0.607 Uiso 1 1 calc R . .
H59B H 0.7754 -0.0389 -0.6291 0.607 Uiso 1 1 calc R . .
H59C H 0.7648 0.0465 -0.7151 0.607 Uiso 1 1 calc R . .
C60 C 1.2983(6) -0.1066(6) -0.6885(4) 0.045(2) Uani 1 1 d . A .
H60A H 1.2234 -0.0973 -0.6895 0.054 Uiso 1 1 calc R . .
H60B H 1.3088 -0.0490 -0.6771 0.054 Uiso 1 1 calc R . .
P4 P 1.1928(2) 0.1915(2) -0.65821(16) 0.0738(8) Uani 1 1 d . C 4
F1 F 1.0790(5) 0.2581(6) -0.6871(4) 0.128(2) Uani 1 1 d . C 4
F2 F 1.3038(4) 0.1255(4) -0.6299(4) 0.110(2) Uani 1 1 d . C 4
F3 F 1.1496(5) 0.0951(5) -0.6097(4) 0.118(2) Uani 1 1 d . C 4
F4 F 1.2173(7) 0.1543(6) -0.7334(4) 0.144(3) Uani 1 1 d . C 4
F5 F 1.2371(5) 0.2849(4) -0.7079(4) 0.111(2) Uani 1 1 d . C 4
F6 F 1.1668(4) 0.2278(5) -0.5845(3) 0.102(2) Uani 1 1 d . C 4
C99 C 2.0084(12) -0.3581(17) -1.1298(12) 0.212(10) Uani 1 1 d . D 4
H99A H 1.9605 -0.3994 -1.1241 0.255 Uiso 1 1 calc R D 4
H99B H 1.9754 -0.2868 -1.1616 0.255 Uiso 1 1 calc R D 4
Cl1 Cl 2.0209(4) -0.3596(7) -1.0403(4) 0.276(4) Uani 1 1 d . D 4
Cl2 Cl 2.1137(3) -0.4003(5) -1.1792(3) 0.201(2) Uani 1 1 d . D 4

loop_
_atom_site_aniso_label
_atom_site_aniso_U_11
_atom_site_aniso_U_22
_atom_site_aniso_U_33
_atom_site_aniso_U_23
_atom_site_aniso_U_13
_atom_site_aniso_U_12
Mn1 0.0293(7) 0.1209(14) 0.0941(12) -0.0773(11) -0.0110(7) -0.0017(7)
Mn2 0.0262(6) 0.0421(7) 0.0546(8) -0.0168(6) -0.0028(5) -0.0041(5)
C1 0.047(5) 0.047(5) 0.075(6) -0.033(5) -0.018(5) 0.005(4)
N1 0.034(4) 0.047(4) 0.064(5) -0.023(4) -0.015(3) 0.002(3)
N2 0.048(5) 0.267(14) 0.062(6) -0.087(8) -0.011(4) -0.023(6)
O1 0.077(6) 0.46(2) 0.086(7) -0.105(10) -0.025(5) -0.018(8)
C2 0.041(4) 0.042(5) 0.049(5) -0.012(4) -0.013(4) -0.003(4)
O2 0.110(5) 0.048(4) 0.050(4) -0.005(3) -0.021(4) -0.008(4)
C3 0.031(5) 0.074(7) 0.204(13) -0.080(8) -0.005(6) -0.009(5)
O3 0.029(4) 0.159(8) 0.53(2) -0.239(12) -0.018(7) -0.005(5)
P1 0.0501(13) 0.0464(13) 0.0423(13) -0.0102(11) -0.0136(10) -0.0087(11)
P2 0.0358(11) 0.0439(13) 0.0455(13) -0.0165(10) -0.0015(9) -0.0071(10)
P3 0.104(2) 0.0415(14) 0.0578(16) -0.0205(13) 0.0245(15) -0.0121(14)
O4 0.188(8) 0.036(4) 0.063(4) -0.024(4) 0.001(5) 0.003(4)
O5 0.048(7) 0.062(8) 0.079(9) -0.015(6) 0.018(8) -0.004(7)
O6 0.039(5) 0.076(7) 0.071(7) -0.038(5) 0.007(4) -0.021(5)
C4 0.092(8) 0.037(6) 0.049(6) -0.018(5) 0.012(6) 0.006(6)
C5 0.079(7) 0.055(7) 0.069(7) -0.024(6) 0.024(6) -0.011(6)
C6 0.054(6) 0.055(6) 0.083(7) -0.022(6) 0.018(5) 0.006(5)
C7 0.078(7) 0.043(6) 0.067(7) -0.006(5) 0.025(6) -0.003(6)
C8 0.070(7) 0.062(7) 0.069(7) -0.030(6) 0.017(6) -0.011(5)
C9 0.071(7) 0.062(7) 0.049(6) -0.028(5) 0.004(5) 0.008(6)
C10 0.042(8) 0.047(9) 0.073(11) -0.007(8) 0.014(8) -0.020(7)
C11 0.057(16) 0.14(2) 0.056(12) -0.014(16) 0.005(11) -0.035(17)
C12 0.053(11) 0.17(3) 0.081(15) -0.001(17) 0.029(11) -0.008(13)
C13 0.08(2) 0.11(3) 0.13(4) 0.02(2) 0.06(2) 0.005(19)
C14 0.091(13) 0.094(13) 0.063(10) -0.032(10) 0.035(10) -0.048(11)
C15 0.075(11) 0.069(11) 0.049(10) -0.002(8) 0.009(8) -0.024(8)
C16 0.061(10) 0.060(10) 0.044(9) -0.017(8) 0.001(7) -0.014(8)
C17 0.071(10) 0.065(10) 0.065(10) -0.025(9) -0.011(8) -0.003(8)
C18 0.071(10) 0.086(13) 0.068(11) -0.035(10) -0.015(9) -0.008(9)
C19 0.091(15) 0.11(2) 0.071(14) -0.031(14) -0.013(12) -0.018(13)
C20 0.078(16) 0.10(2) 0.10(2) -0.007(16) -0.045(15) -0.010(12)
C21 0.046(11) 0.083(14) 0.080(17) -0.040(12) -0.006(9) 0.009(10)
C22 0.053(12) 0.037(11) 0.022(11) -0.021(9) 0.002(8) -0.015(9)
C23 0.058(11) 0.049(11) 0.068(12) 0.002(9) -0.033(10) -0.022(9)
C24 0.058(12) 0.080(15) 0.090(16) -0.019(13) -0.020(11) -0.037(12)
C25 0.083(18) 0.10(2) 0.11(2) -0.033(16) -0.009(15) -0.074(17)
C26 0.107(18) 0.048(13) 0.109(18) -0.030(13) 0.010(15) -0.033(13)
C27 0.061(13) 0.047(12) 0.079(15) -0.027(11) 0.010(11) -0.022(10)
O5' 0.038(8) 0.044(9) 0.056(10) -0.019(8) 0.002(7) -0.006(7)
C10' 0.04(2) 0.015(13) 0.10(4) -0.032(17) -0.003(19) 0.009(13)
C11' 0.070(19) 0.054(18) 0.042(18) 0.019(13) 0.012(14) -0.034(16)
C12' 0.08(2) 0.05(2) 0.07(2) 0.029(17) 0.008(18) -0.010(18)
C13' 0.06(3) 0.06(3) 0.08(4) -0.06(3) 0.00(2) -0.01(2)
C14' 0.09(2) 0.09(3) 0.11(3) -0.08(2) 0.000(19) 0.004(19)
C15' 0.073(18) 0.049(16) 0.09(2) -0.039(15) 0.050(15) -0.014(13)
O6' 0.076(14) 0.024(9) 0.026(9) -0.011(7) -0.030(11) 0.009(11)
C16' 0.026(11) 0.044(13) 0.039(13) -0.016(11) 0.005(9) -0.014(10)
C17' 0.035(12) 0.12(2) 0.064(16) -0.067(17) 0.023(11) -0.029(13)
C18' 0.080(19) 0.11(2) 0.047(15) -0.064(16) 0.016(14) -0.045(17)
C19' 0.10(3) 0.06(2) 0.027(17) 0.005(16) -0.033(18) -0.035(19)
C20' 0.07(3) 0.25(5) 0.07(3) -0.09(3) -0.01(2) -0.01(3)
C21' 0.13(3) 0.13(3) 0.05(2) -0.07(2) -0.03(2) 0.05(3)
C28 0.043(13) 0.042(13) 0.043(12) -0.021(11) -0.018(9) -0.003(11)
C29 0.066(11) 0.052(12) 0.072(12) -0.021(10) -0.050(10) -0.008(9)
C30 0.087(14) 0.067(14) 0.106(16) -0.021(12) -0.076(13) -0.003(11)
C31 0.044(11) 0.043(12) 0.077(13) 0.001(10) -0.044(10) 0.000(9)
C32 0.083(17) 0.076(19) 0.093(18) -0.023(14) -0.042(14) -0.022(13)
C33 0.056(11) 0.055(13) 0.047(11) -0.009(10) -0.019(9) -0.007(10)
C22' 0.042(10) 0.048(11) 0.016(11) -0.012(8) -0.006(7) -0.002(8)
C23' 0.053(11) 0.061(12) 0.080(13) -0.035(11) 0.000(10) -0.020(9)
C24' 0.056(12) 0.075(14) 0.070(13) -0.018(11) -0.004(10) -0.027(10)
C25' 0.055(12) 0.081(16) 0.109(18) -0.014(14) -0.007(13) -0.042(11)
C26' 0.075(16) 0.076(18) 0.070(15) 0.009(13) -0.043(13) -0.053(15)
C27' 0.069(15) 0.080(17) 0.044(12) -0.018(12) -0.007(10) -0.036(13)
C28' 0.080(18) 0.033(12) 0.063(18) -0.002(11) -0.047(13) -0.005(11)
C29' 0.079(14) 0.082(15) 0.047(12) -0.006(11) -0.026(11) -0.010(11)
C30' 0.13(2) 0.094(17) 0.039(12) 0.000(11) -0.023(13) -0.039(15)
C31' 0.106(19) 0.061(15) 0.11(2) -0.004(14) -0.074(17) 0.010(13)
C32' 0.065(16) 0.066(19) 0.082(18) -0.009(15) -0.040(14) 0.021(15)
C33' 0.049(12) 0.055(15) 0.070(16) 0.002(12) -0.025(12) 0.007(12)
C34 0.058(5) 0.058(6) 0.045(5) -0.017(5) -0.009(4) -0.009(5)
C35 0.079(7) 0.071(7) 0.058(6) -0.020(5) 0.012(5) -0.027(6)
C36 0.078(7) 0.099(9) 0.086(8) -0.034(7) 0.011(7) -0.024(7)
C37 0.122(10) 0.118(11) 0.045(6) -0.020(7) 0.012(7) -0.058(9)
C38 0.132(11) 0.090(9) 0.059(7) -0.014(7) 0.000(7) -0.030(8)
C39 0.094(8) 0.075(8) 0.047(6) -0.007(6) 0.010(6) -0.017(6)
C40 0.081(7) 0.083(7) 0.036(5) -0.005(5) -0.013(5) -0.044(6)
C41 0.107(9) 0.146(11) 0.081(8) -0.084(8) 0.037(7) -0.067(8)
C42' 0.171(16) 0.29(3) 0.117(14) -0.164(17) 0.079(11) -0.173(17)
C42 0.030(5) 0.091(8) 0.069(6) -0.042(6) -0.012(4) 0.007(5)
N3 0.054(5) 0.086(6) 0.078(6) -0.037(5) -0.012(4) -0.001(4)
C43 0.187(19) 0.35(3) 0.046(8) -0.038(13) 0.016(10) -0.22(2)
C44 0.141(12) 0.201(16) 0.125(12) 0.081(11) -0.098(10) -0.139(13)
C45 0.138(11) 0.106(10) 0.115(10) 0.042(8) -0.077(9) -0.088(9)
C46 0.142(12) 0.157(12) 0.104(9) -0.103(9) 0.060(9) -0.104(10)
C47 0.092(8) 0.111(9) 0.079(8) -0.039(7) 0.008(7) -0.061(8)
C48 0.048(6) 0.125(9) 0.107(8) -0.081(8) -0.007(6) -0.013(6)
C49 0.036(6) 0.170(12) 0.244(16) -0.172(13) -0.029(8) 0.018(7)
C50 0.053(7) 0.245(18) 0.31(2) -0.247(18) 0.065(10) -0.067(9)
C51 0.41(3) 0.242(19) 0.100(10) -0.112(12) 0.112(14) -0.26(2)
C52 0.165(13) 0.092(9) 0.104(10) 0.022(7) -0.067(9) -0.078(9)
C53 0.075(7) 0.115(9) 0.088(8) -0.068(7) -0.017(6) 0.025(6)
C54 0.104(10) 0.247(19) 0.41(3) -0.27(2) -0.147(14) 0.069(11)
C55 0.069(10) 0.50(4) 0.92(6) -0.63(5) 0.19(2) -0.131(16)
C56 0.057(6) 0.077(7) 0.109(9) -0.058(7) -0.019(6) -0.009(5)
C57 0.49(4) 0.088(13) 0.23(2) -0.048(14) 0.19(3) -0.043(19)
C58 0.51(4) 0.130(15) 0.19(2) -0.114(15) -0.08(2) 0.01(2)
C59 0.064(10) 0.29(3) 1.04(8) -0.49(4) -0.07(2) 0.040(13)
C60 0.052(5) 0.040(5) 0.035(4) -0.009(4) -0.005(4) -0.003(4)
P4 0.088(2) 0.0770(19) 0.0696(18) -0.0350(16) 0.0220(16) -0.0439(17)
F1 0.093(5) 0.173(7) 0.110(5) -0.031(5) -0.024(4) -0.035(5)
F2 0.081(4) 0.079(4) 0.167(6) -0.059(4) 0.009(4) -0.008(3)
F3 0.155(6) 0.128(6) 0.094(5) -0.022(4) 0.009(4) -0.098(5)
F4 0.245(9) 0.129(6) 0.080(5) -0.058(4) 0.042(5) -0.083(6)
F5 0.109(5) 0.081(4) 0.146(6) -0.042(4) 0.037(4) -0.052(4)
F6 0.094(4) 0.129(5) 0.096(4) -0.076(4) -0.003(3) -0.006(4)
C99 0.114(13) 0.33(3) 0.28(2) -0.24(2) 0.000(14) -0.031(14)
Cl1 0.118(4) 0.558(13) 0.189(5) -0.185(7) 0.028(3) -0.092(5)
Cl2 0.105(3) 0.299(7) 0.259(6) -0.196(5) -0.040(3) 0.004(3)

loop_
_atom_type_symbol
_atom_type_description
_atom_type_scat_dispersion_real
_atom_type_scat_dispersion_imag
_atom_type_scat_source
C C 0.0033 0.0016 'International Tables Vol C Tables 4.2.6.8 and 6.1.1.4'
H H 0.0000 0.0000 'International Tables Vol C Tables 4.2.6.8 and 6.1.1.4'
N N 0.0061 0.0033 'International Tables Vol C Tables 4.2.6.8 and 6.1.1.4'
O O 0.0106 0.0060 'International Tables Vol C Tables 4.2.6.8 and 6.1.1.4'
F F 0.0171 0.0103 'International Tables Vol C Tables 4.2.6.8 and 6.1.1.4'
P P 0.1023 0.0942 'International Tables Vol C Tables 4.2.6.8 and 6.1.1.4'
Mn Mn 0.3368 0.7283 'International Tables Vol C Tables 4.2.6.8 and 6.1.1.4'
Cl Cl 0.1484 0.1585 'International Tables Vol C Tables 4.2.6.8 and 6.1.1.4'

loop_
_geom_angle_atom_site_label_1
_geom_angle_atom_site_label_2
_geom_angle_atom_site_label_3
_geom_angle
_geom_angle_site_symmetry_1
_geom_angle_site_symmetry_3
_geom_angle_publ_flag
N2 Mn1 C42 97.2(5) . . ?
N2 Mn1 C1 99.7(4) . . ?
C42 Mn1 C1 90.5(3) . . ?
N2 Mn1 C50 118.1(6) . . ?
C42 Mn1 C50 90.8(4) . . ?
C1 Mn1 C50 141.7(6) . . ?
N2 Mn1 C49 91.7(6) . . ?
C42 Mn1 C49 122.8(4) . . ?
C1 Mn1 C49 143.2(4) . . ?
C50 Mn1 C49 38.0(5) . . ?
N2 Mn1 C46 156.4(5) . . ?
C42 Mn1 C46 92.4(4) . . ?
C1 Mn1 C46 101.8(5) . . ?
C50 Mn1 C46 39.9(6) . . ?
C49 Mn1 C46 65.0(5) . . ?
N2 Mn1 C48 100.9(5) . . ?
C42 Mn1 C48 153.8(4) . . ?
C1 Mn1 C48 104.9(3) . . ?
C50 Mn1 C48 64.0(4) . . ?
C49 Mn1 C48 38.4(3) . . ?
C46 Mn1 C48 64.1(4) . . ?
N2 Mn1 C47 136.4(5) . . ?
C42 Mn1 C47 126.3(4) . . ?
C1 Mn1 C47 84.5(4) . . ?
C50 Mn1 C47 64.4(6) . . ?
C49 Mn1 C47 64.0(5) . . ?
C46 Mn1 C47 38.0(4) . . ?
C48 Mn1 C47 37.8(4) . . ?
C3 Mn2 C2 88.7(4) . . ?
C3 Mn2 N1 177.9(4) . . ?
C2 Mn2 N1 90.8(3) . . ?
C3 Mn2 P3 88.3(4) . . ?
C2 Mn2 P3 96.9(3) . . ?
N1 Mn2 P3 89.8(2) . . ?
C3 Mn2 P1 95.7(4) . . ?
C2 Mn2 P1 94.6(3) . . ?
N1 Mn2 P1 86.36(19) . . ?
P3 Mn2 P1 167.98(10) . . ?
C3 Mn2 P2 96.1(3) . . ?
C2 Mn2 P2 164.8(3) . . ?
N1 Mn2 P2 84.82(19) . . ?
P3 Mn2 P2 97.66(9) . . ?
P1 Mn2 P2 70.67(8) . . ?
N1 C1 Mn1 176.6(7) . . ?
C1 N1 Mn2 176.0(6) . . ?
O1 N2 Mn1 173.8(10) . . ?
O2 C2 Mn2 174.9(7) . . ?
O3 C3 Mn2 176.2(12) . . ?
C34 P1 C40 104.5(4) . . ?
C34 P1 C60 109.1(4) . . ?
C40 P1 C60 106.3(4) . . ?
C34 P1 Mn2 121.7(3) . . ?
C40 P1 Mn2 119.7(3) . . ?
C60 P1 Mn2 93.7(2) . . ?
C34 P1 P2 142.4(3) . . ?
C40 P1 P2 107.4(3) . . ?
C60 P1 P2 42.5(2) . . ?
Mn2 P1 P2 55.52(7) . . ?
C28' P2 C22' 92.1(7) . . ?
C28' P2 C60 114.1(6) . . ?
C22' P2 C60 115.8(5) . . ?
C28' P2 C22 104.3(6) . . ?
C22' P2 C22 18.3(4) . . ?
C60 P2 C22 98.1(4) . . ?
C28' P2 C28 16.0(6) . . ?
C22' P2 C28 100.2(6) . . ?
C60 P2 C28 98.1(5) . . ?
C22 P2 C28 108.4(5) . . ?
C28' P2 Mn2 124.9(5) . . ?
C22' P2 Mn2 119.6(4) . . ?
C60 P2 Mn2 92.2(2) . . ?
C22 P2 Mn2 119.4(3) . . ?
C28 P2 Mn2 128.9(4) . . ?
C28' P2 P1 148.8(5) . . ?
C22' P2 P1 115.8(4) . . ?
C60 P2 P1 42.6(2) . . ?
C22 P2 P1 100.2(3) . . ?
C28 P2 P1 134.8(5) . . ?
Mn2 P2 P1 53.81(7) . . ?
O6' P3 O4 113.1(7) . . ?
O6' P3 O5 30.1(7) . . ?
O4 P3 O5 104.9(6) . . ?
O6' P3 O6 70.2(9) . . ?
O4 P3 O6 89.6(4) . . ?
O5 P3 O6 98.7(6) . . ?
O6' P3 O5' 90.3(9) . . ?
O4 P3 O5' 75.3(4) . . ?
O5 P3 O5' 60.4(6) . . ?
O6 P3 O5' 148.5(5) . . ?
O6' P3 Mn2 121.2(7) . . ?
O4 P3 Mn2 125.6(3) . . ?
O5 P3 Mn2 119.8(6) . . ?
O6 P3 Mn2 110.9(3) . . ?
O5' P3 Mn2 100.3(4) . . ?
C4 O4 P3 129.3(5) . . ?
C10 O5 P3 128.3(11) . . ?
C16 O6 P3 123.3(7) . . ?
C9 C4 C5 122.0(9) . . ?
C9 C4 O4 120.4(11) . . ?
C5 C4 O4 117.5(11) . . ?
C4 C5 C6 118.6(10) . . ?
C7 C6 C5 120.3(10) . . ?
C6 C7 C8 119.6(9) . . ?
C7 C8 C9 120.7(10) . . ?
C4 C9 C8 118.7(10) . . ?
C11 C10 C15 122.6(18) . . ?
C11 C10 O5 114.1(18) . . ?
C15 C10 O5 123.0(14) . . ?
C10 C11 C12 116(2) . . ?
C13 C12 C11 123(3) . . ?
C12 C13 C14 119(2) . . ?
C15 C14 C13 118(2) . . ?
C14 C15 C10 119.5(16) . . ?
O6 C16 C17 121.3(9) . . ?
O6 C16 C21 118.7(9) . . ?
C17 C16 C21 120.0 . . ?
C16 C17 C18 120.0 . . ?
C19 C18 C17 120.0 . . ?
C18 C19 C20 120.0 . . ?
C21 C20 C19 120.0 . . ?
C20 C21 C16 120.0 . . ?
C23 C22 C27 120.0 . . ?
C23 C22 P2 123.8(4) . . ?
C27 C22 P2 116.1(4) . . ?
C24 C23 C22 120.0 . . ?
C25 C24 C23 120.0 . . ?
C26 C25 C24 120.0 . . ?
C25 C26 C27 120.0 . . ?
C26 C27 C22 120.0 . . ?
C10' O5' P3 121.8(13) . . ?
C11' C10' C15' 120.0 . . ?
C11' C10' O5' 119.6(11) . . ?
C15' C10' O5' 120.0(12) . . ?
C12' C11' C10' 120.0 . . ?
C11' C12' C13' 120.0 . . ?
C14' C13' C12' 120.0 . . ?
C13' C14' C15' 120.0 . . ?
C14' C15' C10' 120.0 . . ?
C16' O6' P3 121.1(16) . . ?
C17' C16' C21' 120.0 . . ?
C17' C16' O6' 120.1(13) . . ?
C21' C16' O6' 119.7(13) . . ?
C16' C17' C18' 120.0 . . ?
C17' C18' C19' 120.0 . . ?
C20' C19' C18' 120.0 . . ?
C19' C20' C21' 120.0 . . ?
C20' C21' C16' 120.0 . . ?
C29 C28 C33 120.0 . . ?
C29 C28 P2 119.8(7) . . ?
C33 C28 P2 119.8(7) . . ?
C30 C29 C28 120.0 . . ?
C31 C30 C29 120.0 . . ?
C30 C31 C32 120.0 . . ?
C33 C32 C31 120.0 . . ?
C32 C33 C28 120.0 . . ?
C23' C22' C27' 120.0 . . ?
C23' C22' P2 118.6(7) . . ?
C27' C22' P2 121.4(7) . . ?
C22' C23' C24' 120.0 . . ?
C23' C24' C25' 120.0 . . ?
C26' C25' C24' 120.0 . . ?
C25' C26' C27' 120.0 . . ?
C26' C27' C22' 120.0 . . ?
C29' C28' C33' 120.0 . . ?
C29' C28' P2 117.6(9) . . ?
C33' C28' P2 122.3(9) . . ?
C28' C29' C30' 120.0 . . ?
C31' C30' C29' 120.0 . . ?
C32' C31' C30' 120.0 . . ?
C33' C32' C31' 120.0 . . ?
C32' C33' C28' 120.0 . . ?
C39 C34 C35 118.8(8) . . ?
C39 C34 P1 119.0(7) . . ?
C35 C34 P1 122.2(7) . . ?
C34 C35 C36 120.9(9) . . ?
C37 C36 C35 119.1(10) . . ?
C38 C37 C36 120.2(10) . . ?
C37 C38 C39 119.7(11) . . ?
C34 C39 C38 121.3(10) . . ?
C41 C40 C45 117.7(10) . . ?
C41 C40 P1 124.3(9) . . ?
C45 C40 P1 118.0(8) . . ?
C40 C41 C42' 119.9(14) . . ?
C43 C42' C41 121.0(19) . . ?
N3 C42 Mn1 176.2(8) . . ?
C42 N3 C56 173.1(9) . . ?
C42' C43 C44 121.8(17) . . ?
C43 C44 C45 118.1(15) . . ?
C40 C45 C44 121.3(13) . . ?
C47 C46 C50 106.7(9) . . ?
C47 C46 C51 125.7(16) . . ?
C50 C46 C51 127.5(14) . . ?
C47 C46 Mn1 73.2(6) . . ?
C50 C46 Mn1 68.8(8) . . ?
C51 C46 Mn1 125.3(8) . . ?
C46 C47 C48 108.0(11) . . ?
C46 C47 C52 127.0(12) . . ?
C48 C47 C52 125.0(10) . . ?
C46 C47 Mn1 68.8(7) . . ?
C48 C47 Mn1 70.0(7) . . ?
C52 C47 Mn1 128.5(7) . . ?
C47 C48 C49 108.4(10) . . ?
C47 C48 C53 125.3(9) . . ?
C49 C48 C53 126.2(10) . . ?
C47 C48 Mn1 72.2(6) . . ?
C49 C48 Mn1 69.5(6) . . ?
C53 C48 Mn1 126.2(8) . . ?
C50 C49 C48 108.3(12) . . ?
C50 C49 C54 126.6(11) . . ?
C48 C49 C54 125.0(10) . . ?
C50 C49 Mn1 70.0(7) . . ?
C48 C49 Mn1 72.1(6) . . ?
C54 C49 Mn1 125.5(12) . . ?
C49 C50 C46 108.6(10) . . ?
C49 C50 C55 127.2(18) . . ?
C46 C50 C55 124.1(17) . . ?
C49 C50 Mn1 72.1(8) . . ?
C46 C50 Mn1 71.3(6) . . ?
C55 C50 Mn1 126.0(13) . . ?
C57 C56 C59 112.8(19) . . ?
C57 C56 C58 111.7(16) . . ?
C59 C56 C58 104.2(19) . . ?
C57 C56 N3 112.3(11) . . ?
C59 C56 N3 106.6(9) . . ?
C58 C56 N3 108.8(10) . . ?
P2 C60 P1 94.9(3) . . ?
F6 P4 F5 91.2(4) . . ?
F6 P4 F2 90.5(4) . . ?
F5 P4 F2 90.3(4) . . ?
F6 P4 F4 179.0(4) . . ?
F5 P4 F4 89.4(4) . . ?
F2 P4 F4 90.3(4) . . ?
F6 P4 F3 90.4(4) . . ?
F5 P4 F3 178.3(4) . . ?
F2 P4 F3 89.2(4) . . ?
F4 P4 F3 88.9(4) . . ?
F6 P4 F1 89.7(4) . . ?
F5 P4 F1 90.1(4) . . ?
F2 P4 F1 179.5(4) . . ?
F4 P4 F1 89.5(4) . . ?
F3 P4 F1 90.4(4) . . ?
Cl2 C99 Cl1 116.4(10) . . ?

loop_
_geom_bond_atom_site_label_1
_geom_bond_atom_site_label_2
_geom_bond_distance
_geom_bond_site_symmetry_2
_geom_bond_publ_flag
Mn1 N2 1.629(10) . ?
Mn1 C42 1.883(10) . ?
Mn1 C1 1.938(9) . ?
Mn1 C50 2.098(13) . ?
Mn1 C49 2.125(12) . ?
Mn1 C46 2.131(12) . ?
Mn1 C48 2.159(11) . ?
Mn1 C47 2.188(12) . ?
Mn2 C3 1.742(9) . ?
Mn2 C2 1.791(9) . ?
Mn2 N1 1.996(7) . ?
Mn2 P3 2.202(3) . ?
Mn2 P1 2.303(2) . ?
Mn2 P2 2.352(2) . ?
C1 N1 1.161(9) . ?
N2 O1 1.179(12) . ?
C2 O2 1.153(9) . ?
C3 O3 1.164(10) . ?
P1 C34 1.808(9) . ?
P1 C40 1.816(9) . ?
P1 C60 1.830(7) . ?
P1 P2 2.692(3) . ?
P2 C28' 1.719(10) . ?
P2 C22' 1.784(9) . ?
P2 C60 1.825(7) . ?
P2 C22 1.869(9) . ?
P2 C28 1.925(9) . ?
P3 O6' 1.445(18) . ?
P3 O4 1.509(6) . ?
P3 O5 1.556(14) . ?
P3 O6 1.808(9) . ?
P3 O5' 1.948(13) . ?
O4 C4 1.407(10) . ?
O5 C10 1.429(18) . ?
O6 C16 1.377(11) . ?
C4 C9 1.345(13) . ?
C4 C5 1.376(13) . ?
C5 C6 1.391(12) . ?
C6 C7 1.365(12) . ?
C7 C8 1.367(13) . ?
C8 C9 1.392(12) . ?
C10 C11 1.31(3) . ?
C10 C15 1.359(19) . ?
C11 C12 1.43(3) . ?
C12 C13 1.24(4) . ?
C13 C14 1.45(4) . ?
C14 C15 1.353(18) . ?
C16 C17 1.3900 . ?
C16 C21 1.3900 . ?
C17 C18 1.3900 . ?
C18 C19 1.3900 . ?
C19 C20 1.3900 . ?
C20 C21 1.3900 . ?
C22 C23 1.3900 . ?
C22 C27 1.3900 . ?
C23 C24 1.3900 . ?
C24 C25 1.3900 . ?
C25 C26 1.3900 . ?
C26 C27 1.3900 . ?
O5' C10' 1.410(18) . ?
C10' C11' 1.3900 . ?
C10' C15' 1.3900 . ?
C11' C12' 1.3900 . ?
C12' C13' 1.3900 . ?
C13' C14' 1.3900 . ?
C14' C15' 1.3900 . ?
O6' C16' 1.40(2) . ?
C16' C17' 1.3900 . ?
C16' C21' 1.3900 . ?
C17' C18' 1.3900 . ?
C18' C19' 1.3900 . ?
C19' C20' 1.3900 . ?
C20' C21' 1.3900 . ?
C28 C29 1.3900 . ?
C28 C33 1.3900 . ?
C29 C30 1.3900 . ?
C30 C31 1.3900 . ?
C31 C32 1.3900 . ?
C32 C33 1.3900 . ?
C22' C23' 1.3900 . ?
C22' C27' 1.3900 . ?
C23' C24' 1.3900 . ?
C24' C25' 1.3900 . ?
C25' C26' 1.3900 . ?
C26' C27' 1.3900 . ?
C28' C29' 1.3900 . ?
C28' C33' 1.3900 . ?
C29' C30' 1.3900 . ?
C30' C31' 1.3900 . ?
C31' C32' 1.3900 . ?
C32' C33' 1.3900 . ?
C34 C39 1.384(12) . ?
C34 C35 1.385(11) . ?
C35 C36 1.402(12) . ?
C36 C37 1.394(14) . ?
C37 C38 1.382(14) . ?
C38 C39 1.388(13) . ?
C40 C41 1.364(13) . ?
C40 C45 1.387(14) . ?
C41 C42' 1.391(17) . ?
C42' C43 1.31(3) . ?
C42 N3 1.150(10) . ?
N3 C56 1.480(12) . ?
C43 C44 1.36(3) . ?
C44 C45 1.388(15) . ?
C46 C47 1.406(15) . ?
C46 C50 1.44(2) . ?
C46 C51 1.502(15) . ?
C47 C48 1.408(13) . ?
C47 C52 1.507(15) . ?
C48 C49 1.409(12) . ?
C48 C53 1.516(12) . ?
C49 C50 1.374(17) . ?
C49 C54 1.518(17) . ?
C50 C55 1.508(16) . ?
C56 C57 1.384(18) . ?
C56 C59 1.413(17) . ?
C56 C58 1.420(19) . ?
P4 F6 1.553(6) . ?
P4 F5 1.567(6) . ?
P4 F2 1.579(7) . ?
P4 F4 1.587(6) . ?
P4 F3 1.589(6) . ?
P4 F1 1.615(7) . ?
C99 Cl2 1.614(15) . ?
C99 Cl1 1.657(17) . ?
